data_4102991
loop_
_publ_author_name
'Xavi Ribas'
'Carlos Calle'
'Albert Poater'
'Alicia Casitas'
'Laura G\'omez'
'Ra\"ul Xifra'
'Teodor Parella'
'Jordi Benet-Buchholz'
'Arthur Schweiger'
'George Mitrikas'
'Miquel Sol\`a'
'Antoni Llobet'
'T. Daniel P. Stack'

_publ_section_title
;
 Facile C-H Bond Cleavage via a Proton-Coupled Electron Transfer Involving
 a C-H...CuII Interaction
;
_journal_name_full 'Journal of the American Chemical Society'
_journal_page_first 12299
_journal_page_last 12306
_journal_paper_doi 10.1021/ja101599e
_journal_volume 132
_journal_year 2010
_chemical_formula_sum 'C18.67 H29.33 N5.33 Ni1.33 O4'
_chemical_formula_weight 470.75
_chemical_name_systematic
; 
 ? 
;
_space_group_IT_number 14
_symmetry_cell_setting monoclinic
_symmetry_space_group_name_Hall '-P 2ybc'
_symmetry_space_group_name_H-M 'P 1 21/c 1'
_atom_sites_solution_hydrogens geom
_atom_sites_solution_primary direct
_atom_sites_solution_secondary difmap
_audit_creation_method SHELXL-97
_cell_angle_alpha 90.00
_cell_angle_beta 95.8770(10)
_cell_angle_gamma 90.00
_cell_formula_units_Z 3
_cell_length_a 8.2012(2)
_cell_length_b 10.4016(2)
_cell_length_c 17.8398(4)
_cell_measurement_temperature 153(2)
_cell_volume 1513.84(6)
_computing_cell_refinement 'Bruker SMART'
_computing_data_collection 'Bruker SMART'
_computing_data_reduction 'Bruker SHELXTL'
_computing_molecular_graphics 'Bruker SHELXTL'
_computing_publication_material 'Bruker SHELXTL'
_computing_structure_refinement 'SHELXL-97 (Sheldrick, 1997)'
_computing_structure_solution 'SHELXS-97 (Sheldrick, 1990)'
_diffrn_ambient_temperature 153(2)
_diffrn_measured_fraction_theta_full 0.967
_diffrn_measured_fraction_theta_max 0.967
_diffrn_measurement_device_type 'CCD area detector'
_diffrn_measurement_method 'phi and omega scans'
_diffrn_radiation_monochromator graphite
_diffrn_radiation_source 'fine-focus sealed tube'
_diffrn_radiation_type MoK\a
_diffrn_radiation_wavelength 0.71073
_diffrn_reflns_av_R_equivalents 0.0566
_diffrn_reflns_av_sigmaI/netI 0.0285
_diffrn_reflns_limit_h_max 11
_diffrn_reflns_limit_h_min -11
_diffrn_reflns_limit_k_max 14
_diffrn_reflns_limit_k_min -14
_diffrn_reflns_limit_l_max 26
_diffrn_reflns_limit_l_min -26
_diffrn_reflns_number 22905
_diffrn_reflns_theta_full 31.53
_diffrn_reflns_theta_max 31.53
_diffrn_reflns_theta_min 2.27
_exptl_absorpt_coefficient_mu 1.300
_exptl_absorpt_correction_type none
_exptl_crystal_colour yellow/oran
_exptl_crystal_density_diffrn 1.549
_exptl_crystal_density_method 'not measured'
_exptl_crystal_description block
_exptl_crystal_F_000 744
_exptl_crystal_size_max 0.9
_exptl_crystal_size_mid 0.5
_exptl_crystal_size_min 0.4
_refine_diff_density_max 0.750
_refine_diff_density_min -0.819
_refine_diff_density_rms 0.088
_refine_ls_extinction_method none
_refine_ls_goodness_of_fit_ref 1.048
_refine_ls_hydrogen_treatment mixed
_refine_ls_matrix_type full
_refine_ls_number_parameters 287
_refine_ls_number_reflns 4890
_refine_ls_number_restraints 0
_refine_ls_restrained_S_all 1.048
_refine_ls_R_factor_all 0.0360
_refine_ls_R_factor_gt 0.0330
_refine_ls_shift/su_max 0.002
_refine_ls_shift/su_mean 0.000
_refine_ls_structure_factor_coef Fsqd
_refine_ls_weighting_details 'calc w=1/[\s^2^(Fo^2^)+(0.0598P)^2^+0.2336P] where P=(Fo^2^+2Fc^2^)/3'
_refine_ls_weighting_scheme calc
_refine_ls_wR_factor_gt 0.0887
_refine_ls_wR_factor_ref 0.0909
_reflns_number_gt 4422
_reflns_number_total 4890
_reflns_threshold_expression >2sigma(I)
_cod_data_source_file ja101599e_si_002.cif
_cod_data_source_block r1p170gg
_cod_database_code 4102991

loop_
_symmetry_equiv_pos_as_xyz
'x, y, z'
'-x, y+1/2, -z+1/2'
'-x, -y, -z'
'x, -y-1/2, z-1/2'

loop_
_atom_site_label
_atom_site_type_symbol
_atom_site_fract_x
_atom_site_fract_y
_atom_site_fract_z
_atom_site_U_iso_or_equiv
_atom_site_adp_type
_atom_site_occupancy
_atom_site_symmetry_multiplicity
_atom_site_calc_flag
Ni1 Ni 0.266357(17) 0.949953(13) 0.422906(7) 0.01879(6) Uani 1 1 d
N1 N 0.22912(15) 1.04710(9) 0.32974(6) 0.0249(2) Uani 1 1 d
H1 H 0.132(2) 1.0219(18) 0.3129(10) 0.026(4) Uiso 1 1 d
C1 C 0.20065(13) 1.09950(10) 0.46506(6) 0.02050(19) Uani 1 1 d
O1L O 0.08093(15) 0.43721(10) 0.23491(6) 0.0370(2) Uani 1 1 d
N1L N 0.15607(13) 0.51272(11) 0.28085(6) 0.0267(2) Uani 1 1 d
N2 N 0.34168(13) 0.78677(10) 0.37785(6) 0.0257(2) Uani 1 1 d
H2L H 0.253(2) 0.7383(17) 0.3595(9) 0.024(4) Uiso 1 1 d
C2 C 0.17408(15) 1.20878(11) 0.42082(7) 0.0242(2) Uani 1 1 d
O2L O 0.08070(15) 0.60209(13) 0.30811(8) 0.0487(3) Uani 1 1 d
N3 N 0.24114(15) 0.87901(11) 0.52196(6) 0.0296(2) Uani 1 1 d
H3 H 0.116(3) 0.842(2) 0.5108(12) 0.047(6) Uiso 1 1 d
C3 C 0.12609(17) 1.32270(12) 0.45364(8) 0.0295(2) Uani 1 1 d
H3A H 0.112(3) 1.403(2) 0.4236(12) 0.040(5) Uiso 1 1 d
O3L O 0.30320(14) 0.49485(14) 0.30113(10) 0.0565(4) Uani 1 1 d
C4 C 0.10515(16) 1.32461(12) 0.53008(8) 0.0300(2) Uani 1 1 d
H4A H 0.069(2) 1.401(2) 0.5528(11) 0.039(5) Uiso 1 1 d
C5 C 0.13024(15) 1.21484(12) 0.57487(7) 0.0263(2) Uani 1 1 d
H5A H 0.112(2) 1.220(2) 0.6276(11) 0.039(5) Uiso 1 1 d
C6 C 0.17903(14) 1.10186(11) 0.54155(6) 0.0216(2) Uani 1 1 d
C7 C 0.20929(19) 1.18867(13) 0.34123(7) 0.0300(2) Uani 1 1 d
H7A H 0.125(2) 1.2206(19) 0.3042(11) 0.036(5) Uiso 1 1 d
H7B H 0.313(3) 1.2286(19) 0.3330(11) 0.038(5) Uiso 1 1 d
C8 C 0.33043(19) 1.02302(15) 0.26719(8) 0.0314(3) Uani 1 1 d
H8A H 0.439(3) 1.0575(19) 0.2857(13) 0.044(6) Uiso 1 1 d
H8B H 0.284(3) 1.069(2) 0.2269(12) 0.037(5) Uiso 1 1 d
C9 C 0.34084(19) 0.88187(16) 0.24901(8) 0.0361(3) Uani 1 1 d
H9A H 0.235(2) 0.843(2) 0.2375(11) 0.036(5) Uiso 1 1 d
H9B H 0.404(3) 0.875(2) 0.2038(12) 0.042(5) Uiso 1 1 d
C10 C 0.43290(17) 0.80340(14) 0.31082(9) 0.0343(3) Uani 1 1 d
H10A H 0.461(3) 0.719(2) 0.2929(14) 0.056(6) Uiso 1 1 d
H10B H 0.542(2) 0.8500(19) 0.3251(10) 0.035(5) Uiso 1 1 d
C11 C 0.43955(16) 0.70085(13) 0.43165(9) 0.0337(3) Uani 1 1 d
H11A H 0.539(3) 0.7503(19) 0.4486(11) 0.038(5) Uiso 1 1 d
H11B H 0.471(3) 0.623(2) 0.4042(13) 0.051(6) Uiso 1 1 d
C12 C 0.34842(19) 0.66291(13) 0.49738(10) 0.0376(3) Uani 1 1 d
H12A H 0.233(3) 0.629(2) 0.4762(13) 0.056(6) Uiso 1 1 d
H12B H 0.405(3) 0.590(3) 0.5268(15) 0.058(7) Uiso 1 1 d
C13 C 0.3371(2) 0.76960(15) 0.55333(9) 0.0386(3) Uani 1 1 d
H13A H 0.288(3) 0.737(3) 0.5989(16) 0.070(7) Uiso 1 1 d
H13B H 0.449(3) 0.804(2) 0.5675(12) 0.041(5) Uiso 1 1 d
C14 C 0.22284(16) 0.97760(14) 0.57962(7) 0.0272(2) Uani 1 1 d
H14A H 0.324(3) 0.979(2) 0.6120(14) 0.056(6) Uiso 1 1 d
H14B H 0.141(3) 0.946(2) 0.6158(15) 0.057(7) Uiso 1 1 d

loop_
_atom_site_aniso_label
_atom_site_aniso_U_11
_atom_site_aniso_U_22
_atom_site_aniso_U_33
_atom_site_aniso_U_23
_atom_site_aniso_U_13
_atom_site_aniso_U_12
Ni1 0.01979(9) 0.01528(9) 0.02113(9) -0.00168(4) 0.00125(6) -0.00003(4)
N1 0.0300(5) 0.0230(5) 0.0219(4) -0.0006(3) 0.0033(4) -0.0020(3)
C1 0.0209(5) 0.0163(4) 0.0238(5) -0.0021(4) 0.0001(4) 0.0002(3)
O1L 0.0447(6) 0.0304(5) 0.0336(5) -0.0062(4) -0.0070(4) 0.0050(4)
N1L 0.0258(5) 0.0243(5) 0.0305(5) 0.0015(4) 0.0053(4) -0.0029(4)
N2 0.0212(4) 0.0199(4) 0.0363(5) -0.0070(4) 0.0040(4) -0.0005(3)
C2 0.0259(5) 0.0183(5) 0.0280(5) 0.0009(4) 0.0010(4) 0.0005(4)
O2L 0.0345(5) 0.0439(6) 0.0669(8) -0.0274(6) 0.0008(5) 0.0053(5)
N3 0.0371(6) 0.0246(5) 0.0268(5) 0.0043(4) 0.0027(4) 0.0100(4)
C3 0.0306(6) 0.0188(5) 0.0389(6) -0.0006(4) 0.0022(5) 0.0038(4)
O3L 0.0242(5) 0.0431(7) 0.1003(12) -0.0147(7) -0.0028(6) -0.0009(5)
C4 0.0275(6) 0.0219(5) 0.0412(7) -0.0075(5) 0.0057(5) 0.0035(4)
C5 0.0232(5) 0.0267(5) 0.0295(5) -0.0074(4) 0.0045(4) -0.0003(4)
C6 0.0198(4) 0.0208(5) 0.0238(5) -0.0021(4) 0.0012(4) -0.0012(4)
C7 0.0408(7) 0.0223(5) 0.0264(5) 0.0036(4) 0.0015(5) -0.0002(5)
C8 0.0342(7) 0.0366(6) 0.0239(5) -0.0015(5) 0.0061(5) -0.0043(5)
C9 0.0373(7) 0.0422(8) 0.0300(6) -0.0147(5) 0.0092(5) -0.0075(6)
C10 0.0308(6) 0.0305(6) 0.0435(7) -0.0126(5) 0.0132(5) -0.0018(5)
C11 0.0247(5) 0.0239(6) 0.0518(8) -0.0050(5) 0.0013(5) 0.0062(4)
C12 0.0368(7) 0.0207(6) 0.0551(9) 0.0070(5) 0.0041(6) 0.0063(5)
C13 0.0452(8) 0.0320(7) 0.0381(7) 0.0112(5) 0.0015(6) 0.0131(6)
C14 0.0312(6) 0.0246(5) 0.0251(6) -0.0007(4) -0.0008(5) -0.0004(4)

loop_
_atom_type_symbol
_atom_type_description
_atom_type_scat_dispersion_real
_atom_type_scat_dispersion_imag
_atom_type_scat_source
C C 0.0033 0.0016 'International Tables Vol C Tables 4.2.6.8 and 6.1.1.4'
H H 0.0000 0.0000 'International Tables Vol C Tables 4.2.6.8 and 6.1.1.4'
N N 0.0061 0.0033 'International Tables Vol C Tables 4.2.6.8 and 6.1.1.4'
O O 0.0106 0.0060 'International Tables Vol C Tables 4.2.6.8 and 6.1.1.4'
Ni Ni 0.3393 1.1124 'International Tables Vol C Tables 4.2.6.8 and 6.1.1.4'

loop_
_geom_angle_atom_site_label_1
_geom_angle_atom_site_label_2
_geom_angle_atom_site_label_3
_geom_angle
C1 Ni1 N1 83.25(5)
C1 Ni1 N3 83.46(5)
N1 Ni1 N3 162.28(5)
C1 Ni1 N2 179.07(5)
N1 Ni1 N2 97.20(5)
N3 Ni1 N2 96.25(5)
C8 N1 C7 110.30(11)
C8 N1 Ni1 120.41(9)
C7 N1 Ni1 113.83(8)
C2 C1 C6 120.91(10)
C2 C1 Ni1 119.82(9)
C6 C1 Ni1 119.26(8)
O3L N1L O2L 120.46(12)
O3L N1L O1L 119.82(13)
O2L N1L O1L 119.65(12)
C10 N2 C11 107.89(11)
C10 N2 Ni1 115.23(8)
C11 N2 Ni1 114.77(8)
C1 C2 C3 119.41(12)
C1 C2 C7 113.06(10)
C3 C2 C7 127.47(11)
C13 N3 C14 111.37(11)
C13 N3 Ni1 122.66(10)
C14 N3 Ni1 113.50(8)
C4 C3 C2 119.43(12)
C3 C4 C5 121.54(11)
C6 C5 C4 118.50(11)
C5 C6 C1 120.20(11)
C5 C6 C14 127.20(11)
C1 C6 C14 112.50(10)
C2 C7 N1 107.60(10)
N1 C8 C9 112.07(12)
C8 C9 C10 113.84(11)
N2 C10 C9 113.31(11)
N2 C11 C12 112.48(11)
C13 C12 C11 113.14(13)
N3 C13 C12 112.84(12)
N3 C14 C6 108.89(10)

loop_
_geom_bond_atom_site_label_1
_geom_bond_atom_site_label_2
_geom_bond_distance
Ni1 C1 1.8326(11)
Ni1 N1 1.9424(11)
Ni1 N3 1.9454(11)
Ni1 N2 2.0026(10)
N1 C8 1.4792(18)
N1 C7 1.4979(17)
C1 C2 1.3884(15)
C1 C6 1.3941(16)
O1L N1L 1.2510(15)
N1L O3L 1.2378(16)
N1L O2L 1.2427(16)
N2 C10 1.4842(18)
N2 C11 1.4854(18)
C2 C3 1.3961(17)
C2 C7 1.4923(18)
N3 C13 1.4622(17)
N3 C14 1.4710(18)
C3 C4 1.392(2)
C4 C5 1.3968(19)
C5 C6 1.3939(16)
C6 C14 1.4869(18)
C8 C9 1.508(2)
C9 C10 1.510(2)
C11 C12 1.506(2)
C12 C13 1.502(2)

loop_
_geom_torsion_atom_site_label_1
_geom_torsion_atom_site_label_2
_geom_torsion_atom_site_label_3
_geom_torsion_atom_site_label_4
_geom_torsion
C1 Ni1 N1 C8 147.74(10)
N3 Ni1 N1 C8 -170.58(14)
N2 Ni1 N1 C8 -31.45(10)
C1 Ni1 N1 C7 13.39(10)
N3 Ni1 N1 C7 55.1(2)
N2 Ni1 N1 C7 -165.80(9)
N1 Ni1 C1 C2 -6.65(10)
N3 Ni1 C1 C2 -174.89(10)
N2 Ni1 C1 C2 113(3)
N1 Ni1 C1 C6 173.75(10)
N3 Ni1 C1 C6 5.50(9)
N2 Ni1 C1 C6 -67(3)
C1 Ni1 N2 C10 -87(3)
N1 Ni1 N2 C10 32.67(10)
N3 Ni1 N2 C10 -158.89(9)
C1 Ni1 N2 C11 40(3)
N1 Ni1 N2 C11 158.93(9)
N3 Ni1 N2 C11 -32.63(10)
C6 C1 C2 C3 0.42(18)
Ni1 C1 C2 C3 -179.18(9)
C6 C1 C2 C7 177.92(11)
Ni1 C1 C2 C7 -1.69(15)
C1 Ni1 N3 C13 -151.42(13)
N1 Ni1 N3 C13 166.92(14)
N2 Ni1 N3 C13 27.69(13)
C1 Ni1 N3 C14 -12.76(9)
N1 Ni1 N3 C14 -54.4(2)
N2 Ni1 N3 C14 166.35(9)
C1 C2 C3 C4 -0.22(19)
C7 C2 C3 C4 -177.32(13)
C2 C3 C4 C5 -0.3(2)
C3 C4 C5 C6 0.68(19)
C4 C5 C6 C1 -0.48(17)
C4 C5 C6 C14 175.61(12)
C2 C1 C6 C5 -0.06(17)
Ni1 C1 C6 C5 179.54(9)
C2 C1 C6 C14 -176.69(11)
Ni1 C1 C6 C14 2.91(13)
C1 C2 C7 N1 11.81(15)
C3 C2 C7 N1 -170.94(12)
C8 N1 C7 C2 -155.72(11)
Ni1 N1 C7 C2 -16.83(14)
C7 N1 C8 C9 -174.81(11)
Ni1 N1 C8 C9 49.41(14)
N1 C8 C9 C10 -66.82(16)
C11 N2 C10 C9 176.04(11)
Ni1 N2 C10 C9 -54.25(13)
C8 C9 C10 N2 71.68(15)
C10 N2 C11 C12 -172.36(11)
Ni1 N2 C11 C12 57.68(13)
N2 C11 C12 C13 -74.20(16)
C14 N3 C13 C12 175.98(13)
Ni1 N3 C13 C12 -44.60(18)
C11 C12 C13 N3 64.58(18)
C13 N3 C14 C6 160.17(12)
Ni1 N3 C14 C6 16.84(13)
C5 C6 C14 N3 171.03(12)
C1 C6 C14 N3 -12.62(14)
